data_4085564
loop_
_publ_author_name
'Jones, James S.'
'Wade, Casey R.'
'Gabba\?\"i, Fran\,cois P.'

_publ_section_title
;
 Guilty on Two Counts: Stepwise Coordination of Two Fluoride Anions to the
 Antimony Atom of a Noninnocent Stibine Ligand
;
_journal_issue 11
_journal_name_full Organometallics
_journal_page_first 2647
_journal_paper_doi 10.1021/om501291g
_journal_volume 34
_journal_year 2015
_chemical_formula_sum 'C56 H46 Cl6 P3 Pt Sb'
_chemical_formula_weight 1341.38
_chemical_name_systematic
; 
 ? 
;
_space_group_IT_number 14
_symmetry_cell_setting monoclinic
_symmetry_space_group_name_Hall '-P 2ybc'
_symmetry_space_group_name_H-M 'P 1 21/c 1'
_atom_sites_solution_hydrogens geom
_atom_sites_solution_primary direct
_atom_sites_solution_secondary difmap
_audit_creation_method SHELXL-97
_cell_angle_alpha 90.00
_cell_angle_beta 90.061(2)
_cell_angle_gamma 90.00
_cell_formula_units_Z 4
_cell_length_a 21.860(4)
_cell_length_b 13.623(2)
_cell_length_c 17.265(3)
_cell_measurement_reflns_used 9962
_cell_measurement_temperature 110(2)
_cell_measurement_theta_max 27.60
_cell_measurement_theta_min 2.36
_cell_volume 5141.5(15)
_computing_cell_refinement 'Bruker SMART'
_computing_data_collection 'Bruker SMART'
_computing_data_reduction 'Bruker SAINT'
_computing_molecular_graphics 'Bruker SHELXTL'
_computing_publication_material 'Bruker SHELXTL'
_computing_structure_refinement 'SHELXL-97 (Sheldrick, 1997)'
_computing_structure_solution 'SHELXS-97 (Sheldrick, 1990)'
_diffrn_ambient_temperature 110(2)
_diffrn_measured_fraction_theta_full 0.990
_diffrn_measured_fraction_theta_max 0.990
_diffrn_measurement_device_type 'CCD area detector'
_diffrn_measurement_method 'phi and omega scans'
_diffrn_radiation_monochromator graphite
_diffrn_radiation_source 'fine-focus sealed tube'
_diffrn_radiation_type MoK\a
_diffrn_radiation_wavelength 0.71073
_diffrn_reflns_av_R_equivalents 0.0591
_diffrn_reflns_av_sigmaI/netI 0.0485
_diffrn_reflns_limit_h_max 28
_diffrn_reflns_limit_h_min -28
_diffrn_reflns_limit_k_max 17
_diffrn_reflns_limit_k_min -17
_diffrn_reflns_limit_l_max 22
_diffrn_reflns_limit_l_min -22
_diffrn_reflns_number 56531
_diffrn_reflns_theta_full 27.69
_diffrn_reflns_theta_max 27.69
_diffrn_reflns_theta_min 1.76
_exptl_absorpt_coefficient_mu 3.687
_exptl_absorpt_correction_T_max 0.8371
_exptl_absorpt_correction_T_min 0.2408
_exptl_absorpt_correction_type multi-scan
_exptl_absorpt_process_details sadabs
_exptl_crystal_colour yellow
_exptl_crystal_density_diffrn 1.733
_exptl_crystal_density_method 'not measured'
_exptl_crystal_description plate
_exptl_crystal_F_000 2632
_exptl_crystal_size_max 0.54
_exptl_crystal_size_mid 0.46
_exptl_crystal_size_min 0.05
_refine_diff_density_max 2.000
_refine_diff_density_min -1.762
_refine_diff_density_rms 0.171
_refine_ls_extinction_method none
_refine_ls_goodness_of_fit_ref 1.045
_refine_ls_hydrogen_treatment riding
_refine_ls_matrix_type full
_refine_ls_number_parameters 604
_refine_ls_number_reflns 11934
_refine_ls_number_restraints 0
_refine_ls_restrained_S_all 1.045
_refine_ls_R_factor_all 0.0522
_refine_ls_R_factor_gt 0.0369
_refine_ls_shift/su_max 0.001
_refine_ls_shift/su_mean 0.000
_refine_ls_structure_factor_coef Fsqd
_refine_ls_weighting_details 'calc w=1/[\s^2^(Fo^2^)+(0.0400P)^2^+20.9912P] where P=(Fo^2^+2Fc^2^)/3'
_refine_ls_weighting_scheme calc
_refine_ls_wR_factor_gt 0.0880
_refine_ls_wR_factor_ref 0.0975
_reflns_number_gt 9895
_reflns_number_total 11934
_reflns_threshold_expression >2sigma(I)
_cod_data_source_file om501291g_si_002.cif
_cod_data_source_block y
_cod_depositor_comments
;
The following automatic conversions were performed:

'_symmetry_cell_setting' value 'Monoclinic' changed to 'monoclinic'
according to
/usr/data/users/saulius/crontab/automatic-downloads/rss-feeds/ACS/lib/dictionaries/cif_core.dic
dictionary named 'cif_core.dic' version 2.4.2 from 2011-04-26.

Automatic conversion script
Id: cif_fix_values 3008 2015-01-20 13:52:24Z robertas 

 Adding full bibliography for 4085560--4085564.cif.
;
_cod_original_cell_volume 5141.5(16)
_cod_original_sg_symbol_H-M P2(1)/c
_cod_database_code 4085564

loop_
_symmetry_equiv_pos_as_xyz
'x, y, z'
'-x, y+1/2, -z+1/2'
'-x, -y, -z'
'x, -y-1/2, z-1/2'

loop_
_atom_site_label
_atom_site_type_symbol
_atom_site_fract_x
_atom_site_fract_y
_atom_site_fract_z
_atom_site_U_iso_or_equiv
_atom_site_adp_type
_atom_site_occupancy
_atom_site_symmetry_multiplicity
_atom_site_calc_flag
_atom_site_refinement_flags
Pt1 Pt 0.235652(8) 0.035643(12) 0.247259(9) 0.01264(6) Uani 1 1 d .
Sb1 Sb 0.165468(14) -0.11595(2) 0.250194(16) 0.01323(7) Uani 1 1 d .
Cl1 Cl 0.09416(6) -0.27618(9) 0.25828(7) 0.0232(2) Uani 1 1 d .
Cl2 Cl 0.31113(5) 0.16898(8) 0.24702(7) 0.0208(2) Uani 1 1 d .
Cl3 Cl 0.28678(7) -0.56601(12) 0.16711(8) 0.0380(3) Uani 1 1 d .
Cl4 Cl 0.40583(7) -0.51844(11) 0.23634(9) 0.0375(3) Uani 1 1 d .
Cl5 Cl 0.50260(11) 0.08749(18) 0.07110(19) 0.0875(8) Uani 1 1 d .
Cl6 Cl 0.49574(10) 0.27497(17) 0.14999(14) 0.0730(7) Uani 1 1 d .
P1 P 0.27176(5) -0.03269(8) 0.36127(7) 0.0138(2) Uani 1 1 d .
P2 P 0.14403(5) 0.12312(8) 0.24549(7) 0.0142(2) Uani 1 1 d .
P3 P 0.26884(6) -0.02676(8) 0.12919(7) 0.0146(2) Uani 1 1 d .
C1 C 0.2329(2) -0.2112(3) 0.3019(2) 0.0157(9) Uani 1 1 d .
C2 C 0.2365(2) -0.3116(4) 0.2875(3) 0.0210(10) Uani 1 1 d .
H2A H 0.2049 -0.3436 0.2595 0.025 Uiso 1 1 calc R
C3 C 0.2862(2) -0.3648(4) 0.3141(3) 0.0228(11) Uani 1 1 d .
H3A H 0.2886 -0.4333 0.3040 0.027 Uiso 1 1 calc R
C4 C 0.3325(2) -0.3190(4) 0.3555(3) 0.0240(11) Uani 1 1 d .
H4A H 0.3670 -0.3557 0.3724 0.029 Uiso 1 1 calc R
C5 C 0.3286(2) -0.2195(4) 0.3721(3) 0.0210(10) Uani 1 1 d .
H5A H 0.3596 -0.1887 0.4021 0.025 Uiso 1 1 calc R
C6 C 0.2788(2) -0.1643(3) 0.3446(2) 0.0154(9) Uani 1 1 d .
C7 C 0.3464(2) 0.0062(3) 0.3974(3) 0.0185(10) Uani 1 1 d .
C8 C 0.3941(2) 0.0138(4) 0.3450(3) 0.0264(11) Uani 1 1 d .
H8A H 0.3879 -0.0040 0.2924 0.032 Uiso 1 1 calc R
C9 C 0.4511(3) 0.0477(4) 0.3694(4) 0.0315(12) Uani 1 1 d .
H9A H 0.4841 0.0512 0.3337 0.038 Uiso 1 1 calc R
C10 C 0.4596(3) 0.0762(4) 0.4455(3) 0.0315(13) Uani 1 1 d .
H10A H 0.4979 0.1021 0.4616 0.038 Uiso 1 1 calc R
C11 C 0.4124(3) 0.0671(4) 0.4981(3) 0.0286(12) Uani 1 1 d .
H11A H 0.4188 0.0850 0.5507 0.034 Uiso 1 1 calc R
C12 C 0.3554(2) 0.0321(4) 0.4747(3) 0.0228(10) Uani 1 1 d .
H12A H 0.3231 0.0259 0.5110 0.027 Uiso 1 1 calc R
C13 C 0.2239(2) -0.0288(3) 0.4484(3) 0.0161(9) Uani 1 1 d .
C14 C 0.2238(2) -0.1055(4) 0.5016(3) 0.0222(10) Uani 1 1 d .
H14A H 0.2467 -0.1634 0.4916 0.027 Uiso 1 1 calc R
C15 C 0.1900(3) -0.0972(4) 0.5698(3) 0.0276(12) Uani 1 1 d .
H15A H 0.1900 -0.1495 0.6061 0.033 Uiso 1 1 calc R
C16 C 0.1567(2) -0.0139(4) 0.5848(3) 0.0273(12) Uani 1 1 d .
H16A H 0.1339 -0.0087 0.6315 0.033 Uiso 1 1 calc R
C17 C 0.1561(3) 0.0630(4) 0.5317(3) 0.0294(12) Uani 1 1 d .
H17A H 0.1331 0.1206 0.5420 0.035 Uiso 1 1 calc R
C18 C 0.1895(2) 0.0549(4) 0.4635(3) 0.0216(10) Uani 1 1 d .
H18A H 0.1888 0.1070 0.4269 0.026 Uiso 1 1 calc R
C19 C 0.0927(2) -0.0446(3) 0.3139(3) 0.0160(9) Uani 1 1 d .
C20 C 0.0518(2) -0.0958(4) 0.3607(3) 0.0222(10) Uani 1 1 d .
H20A H 0.0540 -0.1653 0.3645 0.027 Uiso 1 1 calc R
C21 C 0.0078(2) -0.0439(4) 0.4018(3) 0.0259(11) Uani 1 1 d .
H21A H -0.0197 -0.0784 0.4346 0.031 Uiso 1 1 calc R
C22 C 0.0033(2) 0.0571(4) 0.3958(3) 0.0274(12) Uani 1 1 d .
H22A H -0.0272 0.0917 0.4239 0.033 Uiso 1 1 calc R
C23 C 0.0437(2) 0.1075(4) 0.3484(3) 0.0225(10) Uani 1 1 d .
H23A H 0.0401 0.1767 0.3433 0.027 Uiso 1 1 calc R
C24 C 0.0898(2) 0.0581(4) 0.3080(3) 0.0173(9) Uani 1 1 d .
C25 C 0.1407(2) 0.2517(3) 0.2762(3) 0.0165(9) Uani 1 1 d .
C26 C 0.1865(2) 0.2883(4) 0.3242(3) 0.0215(10) Uani 1 1 d .
H26A H 0.2190 0.2465 0.3403 0.026 Uiso 1 1 calc R
C27 C 0.1852(3) 0.3856(4) 0.3490(3) 0.0268(11) Uani 1 1 d .
H27A H 0.2163 0.4098 0.3824 0.032 Uiso 1 1 calc R
C28 C 0.1383(3) 0.4471(4) 0.3245(3) 0.0300(13) Uani 1 1 d .
H28A H 0.1377 0.5138 0.3405 0.036 Uiso 1 1 calc R
C29 C 0.0925(3) 0.4117(4) 0.2771(3) 0.0298(12) Uani 1 1 d .
H29A H 0.0602 0.4538 0.2610 0.036 Uiso 1 1 calc R
C30 C 0.0935(2) 0.3142(4) 0.2530(3) 0.0242(11) Uani 1 1 d .
H30A H 0.0619 0.2900 0.2204 0.029 Uiso 1 1 calc R
C31 C 0.1010(2) 0.1279(3) 0.1542(3) 0.0172(9) Uani 1 1 d .
C32 C 0.0457(3) 0.0827(4) 0.1428(3) 0.0336(13) Uani 1 1 d .
H32A H 0.0271 0.0480 0.1843 0.040 Uiso 1 1 calc R
C33 C 0.0163(3) 0.0867(5) 0.0712(4) 0.0451(17) Uani 1 1 d .
H33A H -0.0224 0.0562 0.0645 0.054 Uiso 1 1 calc R
C34 C 0.0433(3) 0.1348(5) 0.0102(3) 0.0351(14) Uani 1 1 d .
H34A H 0.0240 0.1358 -0.0391 0.042 Uiso 1 1 calc R
C35 C 0.0983(3) 0.1816(5) 0.0207(3) 0.0368(14) Uani 1 1 d .
H35A H 0.1167 0.2158 -0.0212 0.044 Uiso 1 1 calc R
C36 C 0.1271(3) 0.1790(5) 0.0923(3) 0.0340(13) Uani 1 1 d .
H36A H 0.1649 0.2123 0.0993 0.041 Uiso 1 1 calc R
C37 C 0.1585(2) -0.1328(3) 0.1263(3) 0.0166(9) Uani 1 1 d .
C38 C 0.1099(2) -0.1820(4) 0.0915(3) 0.0217(10) Uani 1 1 d .
H38A H 0.0773 -0.2072 0.1220 0.026 Uiso 1 1 calc R
C39 C 0.1096(3) -0.1937(4) 0.0116(3) 0.0248(11) Uani 1 1 d .
H39A H 0.0766 -0.2275 -0.0124 0.030 Uiso 1 1 calc R
C40 C 0.1562(2) -0.1573(4) -0.0333(3) 0.0224(10) Uani 1 1 d .
H40A H 0.1556 -0.1666 -0.0878 0.027 Uiso 1 1 calc R
C41 C 0.2043(2) -0.1070(4) 0.0012(3) 0.0189(10) Uani 1 1 d .
H41A H 0.2364 -0.0817 -0.0300 0.023 Uiso 1 1 calc R
C42 C 0.2060(2) -0.0931(3) 0.0819(3) 0.0158(9) Uani 1 1 d .
C43 C 0.2984(2) 0.0572(3) 0.0555(3) 0.0171(9) Uani 1 1 d .
C44 C 0.2826(2) 0.1565(4) 0.0587(3) 0.0215(10) Uani 1 1 d .
H44A H 0.2580 0.1799 0.1002 0.026 Uiso 1 1 calc R
C45 C 0.3025(3) 0.2214(4) 0.0021(3) 0.0271(11) Uani 1 1 d .
H45A H 0.2904 0.2883 0.0044 0.032 Uiso 1 1 calc R
C46 C 0.3396(2) 0.1896(4) -0.0577(3) 0.0269(11) Uani 1 1 d .
H46A H 0.3528 0.2342 -0.0966 0.032 Uiso 1 1 calc R
C47 C 0.3576(3) 0.0913(4) -0.0602(3) 0.0262(11) Uani 1 1 d .
H47A H 0.3839 0.0691 -0.1003 0.031 Uiso 1 1 calc R
C48 C 0.3371(2) 0.0257(4) -0.0041(3) 0.0218(10) Uani 1 1 d .
H48A H 0.3494 -0.0412 -0.0064 0.026 Uiso 1 1 calc R
C49 C 0.3295(2) -0.1186(4) 0.1330(3) 0.0198(10) Uani 1 1 d .
C50 C 0.3884(2) -0.0862(4) 0.1500(3) 0.0264(11) Uani 1 1 d .
H50A H 0.3961 -0.0180 0.1560 0.032 Uiso 1 1 calc R
C51 C 0.4363(3) -0.1530(5) 0.1583(4) 0.0386(14) Uani 1 1 d .
H51A H 0.4766 -0.1306 0.1692 0.046 Uiso 1 1 calc R
C52 C 0.4245(3) -0.2525(5) 0.1504(4) 0.0440(17) Uani 1 1 d .
H52A H 0.4568 -0.2985 0.1567 0.053 Uiso 1 1 calc R
C53 C 0.3663(3) -0.2854(4) 0.1334(4) 0.0401(15) Uani 1 1 d .
H53A H 0.3587 -0.3537 0.1277 0.048 Uiso 1 1 calc R
C54 C 0.3189(3) -0.2184(4) 0.1249(3) 0.0257(11) Uani 1 1 d .
H54A H 0.2788 -0.2412 0.1133 0.031 Uiso 1 1 calc R
C55 C 0.3496(3) -0.6105(4) 0.2199(4) 0.0357(13) Uani 1 1 d .
H55A H 0.3685 -0.6657 0.1913 0.043 Uiso 1 1 calc R
H55B H 0.3352 -0.6360 0.2704 0.043 Uiso 1 1 calc R
C56 C 0.4554(4) 0.1841(6) 0.0999(6) 0.073(3) Uani 1 1 d .
H56A H 0.4225 0.1582 0.1335 0.087 Uiso 1 1 calc R
H56B H 0.4360 0.2135 0.0536 0.087 Uiso 1 1 calc R

loop_
_atom_site_aniso_label
_atom_site_aniso_U_11
_atom_site_aniso_U_22
_atom_site_aniso_U_33
_atom_site_aniso_U_23
_atom_site_aniso_U_13
_atom_site_aniso_U_12
Pt1 0.01486(9) 0.01158(9) 0.01147(9) -0.00054(6) -0.00055(6) -0.00064(7)
Sb1 0.01651(15) 0.01301(14) 0.01017(14) -0.00040(10) -0.00048(11) -0.00169(11)
Cl1 0.0265(6) 0.0215(6) 0.0217(6) 0.0000(5) -0.0015(5) -0.0081(5)
Cl2 0.0217(6) 0.0193(5) 0.0215(6) -0.0019(4) -0.0004(4) -0.0072(5)
Cl3 0.0465(9) 0.0434(8) 0.0240(7) 0.0017(6) -0.0015(6) 0.0044(7)
Cl4 0.0355(8) 0.0302(7) 0.0468(9) 0.0062(6) 0.0097(7) -0.0028(6)
Cl5 0.0495(12) 0.0674(14) 0.145(2) -0.0354(15) -0.0022(14) 0.0010(11)
Cl6 0.0532(12) 0.0755(14) 0.0903(16) -0.0364(12) -0.0256(11) 0.0104(10)
P1 0.0161(6) 0.0147(5) 0.0107(5) -0.0006(4) -0.0019(4) 0.0007(5)
P2 0.0174(6) 0.0131(5) 0.0120(5) -0.0001(4) -0.0014(4) -0.0003(4)
P3 0.0177(6) 0.0142(5) 0.0119(5) 0.0013(4) 0.0006(4) -0.0001(5)
C1 0.025(2) 0.018(2) 0.0046(19) 0.0008(16) 0.0015(17) 0.0023(19)
C2 0.028(3) 0.019(2) 0.015(2) -0.0034(18) 0.0051(19) 0.000(2)
C3 0.034(3) 0.015(2) 0.020(2) -0.0004(18) 0.006(2) 0.004(2)
C4 0.027(3) 0.020(2) 0.025(3) 0.003(2) 0.002(2) 0.009(2)
C5 0.023(3) 0.022(2) 0.018(2) 0.0024(19) -0.0019(19) 0.003(2)
C6 0.020(2) 0.015(2) 0.011(2) -0.0001(16) 0.0048(17) -0.0001(18)
C7 0.019(2) 0.015(2) 0.021(2) 0.0004(18) -0.0043(19) 0.0006(19)
C8 0.022(3) 0.034(3) 0.024(3) -0.001(2) 0.004(2) -0.003(2)
C9 0.020(3) 0.036(3) 0.038(3) 0.001(3) 0.005(2) -0.002(2)
C10 0.021(3) 0.030(3) 0.043(3) 0.005(2) -0.010(2) -0.006(2)
C11 0.029(3) 0.030(3) 0.027(3) -0.001(2) -0.012(2) -0.005(2)
C12 0.023(3) 0.026(3) 0.019(2) 0.000(2) -0.001(2) -0.002(2)
C13 0.016(2) 0.020(2) 0.012(2) -0.0020(17) -0.0011(17) -0.0033(18)
C14 0.025(3) 0.022(2) 0.019(2) -0.0026(19) 0.002(2) -0.002(2)
C15 0.034(3) 0.031(3) 0.018(2) 0.002(2) 0.003(2) -0.011(2)
C16 0.020(3) 0.045(3) 0.017(2) -0.004(2) 0.003(2) -0.003(2)
C17 0.027(3) 0.041(3) 0.021(3) -0.008(2) 0.000(2) 0.011(2)
C18 0.021(2) 0.027(3) 0.017(2) -0.0017(19) 0.0000(19) 0.006(2)
C19 0.014(2) 0.021(2) 0.012(2) -0.0012(17) -0.0022(16) 0.0017(18)
C20 0.022(2) 0.027(3) 0.018(2) 0.002(2) -0.0036(19) -0.002(2)
C21 0.023(3) 0.037(3) 0.017(2) 0.004(2) 0.004(2) -0.001(2)
C22 0.024(3) 0.039(3) 0.019(3) -0.002(2) 0.004(2) 0.003(2)
C23 0.024(3) 0.023(2) 0.021(2) 0.002(2) 0.001(2) 0.002(2)
C24 0.017(2) 0.022(2) 0.014(2) -0.0011(18) -0.0032(17) -0.0010(19)
C25 0.023(2) 0.012(2) 0.014(2) -0.0002(17) 0.0023(18) 0.0044(18)
C26 0.027(3) 0.019(2) 0.019(2) -0.0013(18) 0.002(2) 0.000(2)
C27 0.035(3) 0.023(3) 0.022(3) -0.007(2) 0.002(2) -0.003(2)
C28 0.050(4) 0.017(2) 0.024(3) -0.005(2) 0.010(2) 0.003(2)
C29 0.045(3) 0.023(3) 0.022(3) 0.002(2) 0.006(2) 0.014(2)
C30 0.030(3) 0.022(2) 0.021(2) -0.001(2) -0.001(2) 0.006(2)
C31 0.021(2) 0.015(2) 0.016(2) -0.0016(17) -0.0054(18) 0.0037(19)
C32 0.033(3) 0.038(3) 0.030(3) 0.012(2) -0.011(2) -0.010(3)
C33 0.046(4) 0.052(4) 0.037(3) 0.014(3) -0.025(3) -0.022(3)
C34 0.043(3) 0.045(3) 0.017(3) 0.000(2) -0.013(2) 0.004(3)
C35 0.033(3) 0.063(4) 0.014(2) 0.006(3) 0.003(2) 0.005(3)
C36 0.023(3) 0.058(4) 0.021(3) 0.009(3) -0.001(2) 0.000(3)
C37 0.022(2) 0.015(2) 0.012(2) -0.0019(17) -0.0037(18) 0.0030(19)
C38 0.021(2) 0.026(3) 0.017(2) -0.002(2) -0.0022(19) -0.006(2)
C39 0.031(3) 0.026(3) 0.018(2) -0.004(2) -0.007(2) -0.006(2)
C40 0.032(3) 0.022(2) 0.014(2) -0.0022(18) -0.002(2) 0.001(2)
C41 0.024(2) 0.022(2) 0.011(2) 0.0005(18) 0.0003(18) 0.001(2)
C42 0.021(2) 0.013(2) 0.014(2) -0.0016(17) -0.0031(17) 0.0001(18)
C43 0.020(2) 0.020(2) 0.012(2) 0.0025(17) 0.0015(17) -0.0055(19)
C44 0.025(3) 0.021(2) 0.019(2) 0.0043(19) -0.0018(19) 0.005(2)
C45 0.034(3) 0.018(2) 0.029(3) 0.008(2) -0.003(2) 0.000(2)
C46 0.028(3) 0.031(3) 0.022(3) 0.009(2) 0.000(2) -0.009(2)
C47 0.030(3) 0.035(3) 0.014(2) 0.002(2) 0.003(2) -0.008(2)
C48 0.028(3) 0.022(2) 0.015(2) -0.0016(18) -0.001(2) -0.002(2)
C49 0.026(3) 0.025(3) 0.008(2) -0.0001(18) 0.0031(18) 0.006(2)
C50 0.024(3) 0.029(3) 0.026(3) 0.000(2) 0.000(2) 0.005(2)
C51 0.026(3) 0.051(4) 0.039(3) 0.002(3) -0.003(3) 0.015(3)
C52 0.049(4) 0.045(4) 0.038(3) 0.002(3) 0.004(3) 0.031(3)
C53 0.059(4) 0.023(3) 0.038(3) 0.003(2) 0.006(3) 0.018(3)
C54 0.035(3) 0.018(2) 0.024(3) 0.001(2) 0.002(2) 0.003(2)
C55 0.041(3) 0.026(3) 0.040(3) 0.006(2) 0.001(3) -0.002(3)
C56 0.054(5) 0.050(5) 0.114(8) -0.014(5) -0.023(5) 0.001(4)

loop_
_atom_type_symbol
_atom_type_description
_atom_type_scat_dispersion_real
_atom_type_scat_dispersion_imag
_atom_type_scat_source
C C 0.0033 0.0016 'International Tables Vol C Tables 4.2.6.8 and 6.1.1.4'
H H 0.0000 0.0000 'International Tables Vol C Tables 4.2.6.8 and 6.1.1.4'
P P 0.1023 0.0942 'International Tables Vol C Tables 4.2.6.8 and 6.1.1.4'
Cl Cl 0.1484 0.1585 'International Tables Vol C Tables 4.2.6.8 and 6.1.1.4'
Sb Sb -0.5866 1.5461 'International Tables Vol C Tables 4.2.6.8 and 6.1.1.4'
Pt Pt -1.7033 8.3905 'International Tables Vol C Tables 4.2.6.8 and 6.1.1.4'

loop_
_geom_angle_atom_site_label_1
_geom_angle_atom_site_label_2
_geom_angle_atom_site_label_3
_geom_angle
P1 Pt1 P3 119.47(4)
P1 Pt1 P2 120.58(4)
P3 Pt1 P2 116.38(4)
P1 Pt1 Cl2 94.04(4)
P3 Pt1 Cl2 93.37(4)
P2 Pt1 Cl2 101.49(4)
P1 Pt1 Sb1 82.14(3)
P3 Pt1 Sb1 84.86(3)
P2 Pt1 Sb1 84.16(3)
Cl2 Pt1 Sb1 174.27(3)
C1 Sb1 C37 113.20(17)
C1 Sb1 C19 124.21(16)
C37 Sb1 C19 120.01(17)
C1 Sb1 Pt1 94.81(13)
C37 Sb1 Pt1 96.15(13)
C19 Sb1 Pt1 95.08(13)
C1 Sb1 Cl1 83.45(13)
C37 Sb1 Cl1 85.69(13)
C19 Sb1 Cl1 84.91(13)
Pt1 Sb1 Cl1 177.86(3)
C6 P1 C7 105.3(2)
C6 P1 C13 101.9(2)
C7 P1 C13 102.8(2)
C6 P1 Pt1 106.85(15)
C7 P1 Pt1 118.56(16)
C13 P1 Pt1 119.46(16)
C25 P2 C24 105.4(2)
C25 P2 C31 101.2(2)
C24 P2 C31 101.0(2)
C25 P2 Pt1 121.28(16)
C24 P2 Pt1 107.58(16)
C31 P2 Pt1 117.96(16)
C49 P3 C43 101.3(2)
C49 P3 C42 102.8(2)
C43 P3 C42 105.3(2)
C49 P3 Pt1 116.51(15)
C43 P3 Pt1 119.46(16)
C42 P3 Pt1 109.64(15)
C2 C1 C6 120.1(4)
C2 C1 Sb1 123.8(4)
C6 C1 Sb1 115.7(3)
C3 C2 C1 120.0(5)
C3 C2 H2A 120.0
C1 C2 H2A 120.0
C2 C3 C4 120.5(5)
C2 C3 H3A 119.8
C4 C3 H3A 119.8
C3 C4 C5 120.1(5)
C3 C4 H4A 119.9
C5 C4 H4A 119.9
C4 C5 C6 120.0(5)
C4 C5 H5A 120.0
C6 C5 H5A 120.0
C1 C6 C5 119.3(4)
C1 C6 P1 118.1(3)
C5 C6 P1 122.5(4)
C8 C7 C12 120.0(5)
C8 C7 P1 118.1(4)
C12 C7 P1 121.8(4)
C7 C8 C9 120.1(5)
C7 C8 H8A 119.9
C9 C8 H8A 119.9
C10 C9 C8 119.9(5)
C10 C9 H9A 120.0
C8 C9 H9A 120.0
C11 C10 C9 120.0(5)
C11 C10 H10A 120.0
C9 C10 H10A 120.0
C10 C11 C12 120.5(5)
C10 C11 H11A 119.7
C12 C11 H11A 119.7
C11 C12 C7 119.4(5)
C11 C12 H12A 120.3
C7 C12 H12A 120.3
C14 C13 C18 119.5(4)
C14 C13 P1 121.4(4)
C18 C13 P1 119.0(4)
C13 C14 C15 119.8(5)
C13 C14 H14A 120.1
C15 C14 H14A 120.1
C16 C15 C14 120.6(5)
C16 C15 H15A 119.7
C14 C15 H15A 119.7
C15 C16 C17 120.1(5)
C15 C16 H16A 120.0
C17 C16 H16A 120.0
C18 C17 C16 119.7(5)
C18 C17 H17A 120.2
C16 C17 H17A 120.2
C17 C18 C13 120.5(5)
C17 C18 H18A 119.8
C13 C18 H18A 119.8
C20 C19 C24 120.8(4)
C20 C19 Sb1 122.8(4)
C24 C19 Sb1 116.3(3)
C21 C20 C19 119.1(5)
C21 C20 H20A 120.4
C19 C20 H20A 120.4
C22 C21 C20 121.1(5)
C22 C21 H21A 119.4
C20 C21 H21A 119.4
C21 C22 C23 119.4(5)
C21 C22 H22A 120.3
C23 C22 H22A 120.3
C22 C23 C24 121.1(5)
C22 C23 H23A 119.4
C24 C23 H23A 119.4
C23 C24 C19 118.4(4)
C23 C24 P2 121.9(4)
C19 C24 P2 119.7(4)
C26 C25 C30 118.9(4)
C26 C25 P2 119.1(4)
C30 C25 P2 122.0(4)
C25 C26 C27 120.6(5)
C25 C26 H26A 119.7
C27 C26 H26A 119.7
C28 C27 C26 119.7(5)
C28 C27 H27A 120.2
C26 C27 H27A 120.2
C29 C28 C27 120.3(5)
C29 C28 H28A 119.8
C27 C28 H28A 119.8
C28 C29 C30 119.9(5)
C28 C29 H29A 120.0
C30 C29 H29A 120.0
C29 C30 C25 120.6(5)
C29 C30 H30A 119.7
C25 C30 H30A 119.7
C32 C31 C36 118.4(5)
C32 C31 P2 123.9(4)
C36 C31 P2 117.7(4)
C31 C32 C33 121.0(5)
C31 C32 H32A 119.5
C33 C32 H32A 119.5
C34 C33 C32 120.0(6)
C34 C33 H33A 120.0
C32 C33 H33A 120.0
C35 C34 C33 119.9(5)
C35 C34 H34A 120.1
C33 C34 H34A 120.1
C34 C35 C36 120.2(5)
C34 C35 H35A 119.9
C36 C35 H35A 119.9
C35 C36 C31 120.5(5)
C35 C36 H36A 119.7
C31 C36 H36A 119.7
C38 C37 C42 121.1(4)
C38 C37 Sb1 122.1(4)
C42 C37 Sb1 116.8(3)
C39 C38 C37 119.1(5)
C39 C38 H38A 120.5
C37 C38 H38A 120.5
C40 C39 C38 121.1(5)
C40 C39 H39A 119.4
C38 C39 H39A 119.4
C39 C40 C41 119.8(4)
C39 C40 H40A 120.1
C41 C40 H40A 120.1
C40 C41 C42 120.7(5)
C40 C41 H41A 119.6
C42 C41 H41A 119.6
C37 C42 C41 118.1(4)
C37 C42 P3 120.1(3)
C41 C42 P3 121.8(4)
C44 C43 C48 118.4(4)
C44 C43 P3 119.3(4)
C48 C43 P3 122.2(4)
C45 C44 C43 120.7(5)
C45 C44 H44A 119.6
C43 C44 H44A 119.6
C46 C45 C44 120.7(5)
C46 C45 H45A 119.6
C44 C45 H45A 119.6
C45 C46 C47 119.2(5)
C45 C46 H46A 120.4
C47 C46 H46A 120.4
C48 C47 C46 120.2(5)
C48 C47 H47A 119.9
C46 C47 H47A 119.9
C47 C48 C43 120.6(5)
C47 C48 H48A 119.7
C43 C48 H48A 119.7
C54 C49 C50 119.1(5)
C54 C49 P3 123.2(4)
C50 C49 P3 117.6(4)
C49 C50 C51 120.7(5)
C49 C50 H50A 119.7
C51 C50 H50A 119.7
C52 C51 C50 119.2(6)
C52 C51 H51A 120.4
C50 C51 H51A 120.4
C53 C52 C51 120.7(6)
C53 C52 H52A 119.7
C51 C52 H52A 119.7
C52 C53 C54 119.8(6)
C52 C53 H53A 120.1
C54 C53 H53A 120.1
C49 C54 C53 120.6(6)
C49 C54 H54A 119.7
C53 C54 H54A 119.7
Cl3 C55 Cl4 112.3(3)
Cl3 C55 H55A 109.1
Cl4 C55 H55A 109.1
Cl3 C55 H55B 109.1
Cl4 C55 H55B 109.1
H55A C55 H55B 107.9
Cl5 C56 Cl6 112.2(5)
Cl5 C56 H56A 109.2
Cl6 C56 H56A 109.2
Cl5 C56 H56B 109.2
Cl6 C56 H56B 109.2
H56A C56 H56B 107.9

loop_
_geom_bond_atom_site_label_1
_geom_bond_atom_site_label_2
_geom_bond_distance
Pt1 P1 2.3155(12)
Pt1 P3 2.3256(12)
Pt1 P2 2.3308(12)
Pt1 Cl2 2.4539(12)
Pt1 Sb1 2.5732(5)
Sb1 C1 2.156(5)
Sb1 C37 2.157(4)
Sb1 C19 2.165(5)
Sb1 Cl1 2.6859(12)
Cl3 C55 1.756(6)
Cl4 C55 1.778(6)
Cl5 C56 1.745(9)
Cl6 C56 1.748(8)
P1 C6 1.823(5)
P1 C7 1.824(5)
P1 C13 1.835(5)
P2 C25 1.831(5)
P2 C24 1.832(5)
P2 C31 1.837(5)
P3 C49 1.823(5)
P3 C43 1.829(5)
P3 C42 1.835(5)
C1 C2 1.393(6)
C1 C6 1.399(6)
C2 C3 1.384(7)
C2 H2A 0.9500
C3 C4 1.387(7)
C3 H3A 0.9500
C4 C5 1.388(7)
C4 H4A 0.9500
C5 C6 1.406(7)
C5 H5A 0.9500
C7 C8 1.385(7)
C7 C12 1.393(7)
C8 C9 1.394(8)
C8 H8A 0.9500
C9 C10 1.383(8)
C9 H9A 0.9500
C10 C11 1.382(8)
C10 H10A 0.9500
C11 C12 1.392(7)
C11 H11A 0.9500
C12 H12A 0.9500
C13 C14 1.391(7)
C13 C18 1.392(7)
C14 C15 1.396(7)
C14 H14A 0.9500
C15 C16 1.373(8)
C15 H15A 0.9500
C16 C17 1.392(8)
C16 H16A 0.9500
C17 C18 1.390(7)
C17 H17A 0.9500
C18 H18A 0.9500
C19 C20 1.392(7)
C19 C24 1.405(6)
C20 C21 1.390(7)
C20 H20A 0.9500
C21 C22 1.384(8)
C21 H21A 0.9500
C22 C23 1.387(7)
C22 H22A 0.9500
C23 C24 1.397(7)
C23 H23A 0.9500
C25 C26 1.392(7)
C25 C30 1.397(7)
C26 C27 1.393(7)
C26 H26A 0.9500
C27 C28 1.391(8)
C27 H27A 0.9500
C28 C29 1.380(8)
C28 H28A 0.9500
C29 C30 1.392(7)
C29 H29A 0.9500
C30 H30A 0.9500
C31 C32 1.370(7)
C31 C36 1.398(7)
C32 C33 1.394(8)
C32 H32A 0.9500
C33 C34 1.374(9)
C33 H33A 0.9500
C34 C35 1.371(9)
C34 H34A 0.9500
C35 C36 1.387(7)
C35 H35A 0.9500
C36 H36A 0.9500
C37 C38 1.393(7)
C37 C42 1.400(7)
C38 C39 1.388(7)
C38 H38A 0.9500
C39 C40 1.374(7)
C39 H39A 0.9500
C40 C41 1.388(7)
C40 H40A 0.9500
C41 C42 1.406(6)
C41 H41A 0.9500
C43 C44 1.397(7)
C43 C48 1.400(7)
C44 C45 1.387(7)
C44 H44A 0.9500
C45 C46 1.385(8)
C45 H45A 0.9500
C46 C47 1.397(8)
C46 H46A 0.9500
C47 C48 1.393(7)
C47 H47A 0.9500
C48 H48A 0.9500
C49 C54 1.387(7)
C49 C50 1.393(7)
C50 C51 1.395(8)
C50 H50A 0.9500
C51 C52 1.386(10)
C51 H51A 0.9500
C52 C53 1.379(10)
C52 H52A 0.9500
C53 C54 1.390(8)
C53 H53A 0.9500
C54 H54A 0.9500
C55 H55A 0.9900
C55 H55B 0.9900
C56 H56A 0.9900
C56 H56B 0.9900

loop_
_geom_torsion_atom_site_label_1
_geom_torsion_atom_site_label_2
_geom_torsion_atom_site_label_3
_geom_torsion_atom_site_label_4
_geom_torsion
P1 Pt1 Sb1 C1 -34.39(12)
P3 Pt1 Sb1 C1 86.34(12)
P2 Pt1 Sb1 C1 -156.43(12)
Cl2 Pt1 Sb1 C1 14.1(3)
P1 Pt1 Sb1 C37 -148.39(13)
P3 Pt1 Sb1 C37 -27.66(13)
P2 Pt1 Sb1 C37 89.57(13)
Cl2 Pt1 Sb1 C37 -99.9(3)
P1 Pt1 Sb1 C19 90.63(12)
P3 Pt1 Sb1 C19 -148.64(12)
P2 Pt1 Sb1 C19 -31.40(12)
Cl2 Pt1 Sb1 C19 139.1(3)
P1 Pt1 Sb1 Cl1 1.0(8)
P3 Pt1 Sb1 Cl1 121.7(8)
P2 Pt1 Sb1 Cl1 -121.0(8)
Cl2 Pt1 Sb1 Cl1 49.5(9)
P3 Pt1 P1 C6 -36.79(17)
P2 Pt1 P1 C6 121.14(16)
Cl2 Pt1 P1 C6 -132.97(16)
Sb1 Pt1 P1 C6 42.73(16)
P3 Pt1 P1 C7 81.84(19)
P2 Pt1 P1 C7 -120.23(18)
Cl2 Pt1 P1 C7 -14.34(19)
Sb1 Pt1 P1 C7 161.36(18)
P3 Pt1 P1 C13 -151.52(17)
P2 Pt1 P1 C13 6.41(18)
Cl2 Pt1 P1 C13 112.30(17)
Sb1 Pt1 P1 C13 -72.00(17)
P1 Pt1 P2 C25 81.19(18)
P3 Pt1 P2 C25 -120.23(17)
Cl2 Pt1 P2 C25 -20.57(18)
Sb1 Pt1 P2 C25 158.47(17)
P1 Pt1 P2 C24 -40.06(16)
P3 Pt1 P2 C24 118.53(16)
Cl2 Pt1 P2 C24 -141.81(16)
Sb1 Pt1 P2 C24 37.23(15)
P1 Pt1 P2 C31 -153.33(18)
P3 Pt1 P2 C31 5.26(18)
Cl2 Pt1 P2 C31 104.92(18)
Sb1 Pt1 P2 C31 -76.05(18)
P1 Pt1 P3 C49 -7.0(2)
P2 Pt1 P3 C49 -165.86(19)
Cl2 Pt1 P3 C49 89.54(19)
Sb1 Pt1 P3 C49 -84.99(19)
P1 Pt1 P3 C43 -129.32(18)
P2 Pt1 P3 C43 71.84(19)
Cl2 Pt1 P3 C43 -32.75(19)
Sb1 Pt1 P3 C43 152.71(18)
P1 Pt1 P3 C42 109.19(16)
P2 Pt1 P3 C42 -49.65(16)
Cl2 Pt1 P3 C42 -154.25(16)
Sb1 Pt1 P3 C42 31.22(15)
C37 Sb1 C1 C2 -49.5(4)
C19 Sb1 C1 C2 112.2(4)
Pt1 Sb1 C1 C2 -148.3(4)
Cl1 Sb1 C1 C2 33.0(4)
C37 Sb1 C1 C6 122.9(3)
C19 Sb1 C1 C6 -75.3(4)
Pt1 Sb1 C1 C6 24.1(3)
Cl1 Sb1 C1 C6 -154.6(3)
C6 C1 C2 C3 -1.3(7)
Sb1 C1 C2 C3 170.8(3)
C1 C2 C3 C4 0.3(7)
C2 C3 C4 C5 1.6(8)
C3 C4 C5 C6 -2.4(7)
C2 C1 C6 C5 0.5(7)
Sb1 C1 C6 C5 -172.2(3)
C2 C1 C6 P1 179.8(3)
Sb1 C1 C6 P1 7.1(5)
C4 C5 C6 C1 1.3(7)
C4 C5 C6 P1 -177.9(4)
C7 P1 C6 C1 -167.1(4)
C13 P1 C6 C1 85.9(4)
Pt1 P1 C6 C1 -40.1(4)
C7 P1 C6 C5 12.2(4)
C13 P1 C6 C5 -94.8(4)
Pt1 P1 C6 C5 139.1(4)
C6 P1 C7 C8 75.2(4)
C13 P1 C7 C8 -178.5(4)
Pt1 P1 C7 C8 -44.2(5)
C6 P1 C7 C12 -107.7(4)
C13 P1 C7 C12 -1.4(5)
Pt1 P1 C7 C12 132.9(4)
C12 C7 C8 C9 -0.2(8)
P1 C7 C8 C9 177.0(4)
C7 C8 C9 C10 -1.8(9)
C8 C9 C10 C11 2.8(9)
C9 C10 C11 C12 -1.9(9)
C10 C11 C12 C7 0.0(8)
C8 C7 C12 C11 1.1(8)
P1 C7 C12 C11 -176.0(4)
C6 P1 C13 C14 27.3(4)
C7 P1 C13 C14 -81.6(4)
Pt1 P1 C13 C14 144.7(3)
C6 P1 C13 C18 -156.1(4)
C7 P1 C13 C18 95.0(4)
Pt1 P1 C13 C18 -38.8(4)
C18 C13 C14 C15 -0.8(7)
P1 C13 C14 C15 175.7(4)
C13 C14 C15 C16 0.1(8)
C14 C15 C16 C17 0.4(8)
C15 C16 C17 C18 0.0(8)
C16 C17 C18 C13 -0.7(8)
C14 C13 C18 C17 1.1(7)
P1 C13 C18 C17 -175.5(4)
C1 Sb1 C19 C20 -54.0(4)
C37 Sb1 C19 C20 106.5(4)
Pt1 Sb1 C19 C20 -153.4(4)
Cl1 Sb1 C19 C20 24.5(4)
C1 Sb1 C19 C24 123.7(3)
C37 Sb1 C19 C24 -75.8(4)
Pt1 Sb1 C19 C24 24.4(3)
Cl1 Sb1 C19 C24 -157.8(3)
C24 C19 C20 C21 0.0(7)
Sb1 C19 C20 C21 177.7(4)
C19 C20 C21 C22 1.2(8)
C20 C21 C22 C23 -0.5(8)
C21 C22 C23 C24 -1.4(8)
C22 C23 C24 C19 2.6(7)
C22 C23 C24 P2 -179.6(4)
C20 C19 C24 C23 -1.9(7)
Sb1 C19 C24 C23 -179.7(3)
C20 C19 C24 P2 -179.8(4)
Sb1 C19 C24 P2 2.5(5)
C25 P2 C24 C23 19.0(4)
C31 P2 C24 C23 -86.0(4)
Pt1 P2 C24 C23 149.7(4)
C25 P2 C24 C19 -163.2(4)
C31 P2 C24 C19 91.8(4)
Pt1 P2 C24 C19 -32.5(4)
C24 P2 C25 C26 100.9(4)
C31 P2 C25 C26 -154.2(4)
Pt1 P2 C25 C26 -21.4(4)
C24 P2 C25 C30 -79.1(4)
C31 P2 C25 C30 25.8(5)
Pt1 P2 C25 C30 158.7(3)
C30 C25 C26 C27 0.3(7)
P2 C25 C26 C27 -179.7(4)
C25 C26 C27 C28 -1.0(8)
C26 C27 C28 C29 1.2(8)
C27 C28 C29 C30 -0.7(8)
C28 C29 C30 C25 -0.1(8)
C26 C25 C30 C29 0.3(7)
P2 C25 C30 C29 -179.7(4)
C25 P2 C31 C32 -113.8(5)
C24 P2 C31 C32 -5.4(5)
Pt1 P2 C31 C32 111.4(5)
C25 P2 C31 C36 67.7(5)
C24 P2 C31 C36 176.1(4)
Pt1 P2 C31 C36 -67.1(4)
C36 C31 C32 C33 0.5(9)
P2 C31 C32 C33 -178.0(5)
C31 C32 C33 C34 1.4(11)
C32 C33 C34 C35 -2.1(11)
C33 C34 C35 C36 1.0(10)
C34 C35 C36 C31 0.8(10)
C32 C31 C36 C35 -1.6(9)
P2 C31 C36 C35 177.0(5)
C1 Sb1 C37 C38 104.9(4)
C19 Sb1 C37 C38 -57.6(4)
Pt1 Sb1 C37 C38 -157.1(4)
Cl1 Sb1 C37 C38 23.9(4)
C1 Sb1 C37 C42 -74.1(4)
C19 Sb1 C37 C42 123.4(4)
Pt1 Sb1 C37 C42 23.9(3)
Cl1 Sb1 C37 C42 -155.0(3)
C42 C37 C38 C39 1.7(7)
Sb1 C37 C38 C39 -177.3(4)
C37 C38 C39 C40 -0.3(8)
C38 C39 C40 C41 -0.7(8)
C39 C40 C41 C42 0.3(8)
C38 C37 C42 C41 -2.0(7)
Sb1 C37 C42 C41 177.0(3)
C38 C37 C42 P3 178.9(4)
Sb1 C37 C42 P3 -2.1(5)
C40 C41 C42 C37 1.0(7)
C40 C41 C42 P3 -179.9(4)
C49 P3 C42 C37 99.8(4)
C43 P3 C42 C37 -154.5(4)
Pt1 P3 C42 C37 -24.8(4)
C49 P3 C42 C41 -79.2(4)
C43 P3 C42 C41 26.5(4)
Pt1 P3 C42 C41 156.2(3)
C49 P3 C43 C44 -150.8(4)
C42 P3 C43 C44 102.4(4)
Pt1 P3 C43 C44 -21.2(5)
C49 P3 C43 C48 28.6(5)
C42 P3 C43 C48 -78.2(4)
Pt1 P3 C43 C48 158.1(3)
C48 C43 C44 C45 3.0(7)
P3 C43 C44 C45 -177.6(4)
C43 C44 C45 C46 -1.7(8)
C44 C45 C46 C47 -0.6(8)
C45 C46 C47 C48 1.5(8)
C46 C47 C48 C43 -0.2(8)
C44 C43 C48 C47 -2.0(7)
P3 C43 C48 C47 178.6(4)
C43 P3 C49 C54 -127.0(4)
C42 P3 C49 C54 -18.3(5)
Pt1 P3 C49 C54 101.6(4)
C43 P3 C49 C50 57.2(4)
C42 P3 C49 C50 166.0(4)
Pt1 P3 C49 C50 -74.1(4)
C54 C49 C50 C51 0.4(8)
P3 C49 C50 C51 176.3(4)
C49 C50 C51 C52 -0.8(9)
C50 C51 C52 C53 0.9(10)
C51 C52 C53 C54 -0.6(10)
C50 C49 C54 C53 0.0(8)
P3 C49 C54 C53 -175.7(4)
C52 C53 C54 C49 0.2(9)
